data_4087918
loop_
_publ_author_name
'Ruiz, Javier'
'Mesa, Alejandro F.'
'Sol, Daniel'

_publ_section_title
;
 1,3-Dimethyl-4-(diphenylphosphino)imidazolium Triflate: A Functionalized
 Ionic Liquid with Ambivalent Coordination Capability
;
_journal_issue 20
_journal_name_full Organometallics
_journal_page_first 5129
_journal_paper_doi 10.1021/acs.organomet.5b00722
_journal_volume 34
_journal_year 2015
_chemical_formula_moiety 'C27 H17 Mo2 N2 O10 P'
_chemical_formula_sum 'C27 H17 Mo2 N2 O10 P'
_chemical_formula_weight 752.28
_chemical_name_systematic DS-84
_space_group_crystal_system orthorhombic
_space_group_IT_number 61
_space_group_name_Hall '-P 2ac 2ab'
_space_group_name_H-M_alt 'P b c a'
_atom_sites_solution_hydrogens geom
_atom_sites_solution_primary direct
_atom_sites_solution_secondary difmap
_audit_creation_date 2014-11-10T12:58:13-00:00
_audit_creation_method 'WinGX routine CIF_UPDATE'
_cell_angle_alpha 90
_cell_angle_beta 90
_cell_angle_gamma 90
_cell_formula_units_Z 8
_cell_length_a 14.6250(2)
_cell_length_b 12.4336(2)
_cell_length_c 32.2369(6)
_cell_measurement_reflns_used 9922
_cell_measurement_temperature 100(2)
_cell_measurement_theta_max 31.49
_cell_measurement_theta_min 2.24
_cell_measurement_wavelength 0.71073
_cell_volume 5862.00(16)
_computing_cell_refinement 'SAINT V8.34A integration software'
_computing_data_collection 'Bruker APEX2 software'
_computing_data_reduction 'SORTAV (Blessing, 1995)'
_computing_molecular_graphics 'ORTEP-3 for Windows (Farrugia, 2012)'
_computing_publication_material 'WinGX publication routines (Farrugia, 2012)'
_computing_structure_refinement 'SHELXL-2014/7 (Sheldrick, 2014)'
_computing_structure_solution 'SHELXT-2014 (Sheldrick, 2014)'
_diffrn_ambient_temperature 100(2)
_diffrn_detector 'APEX-II CCD'
_diffrn_measured_fraction_theta_full 1
_diffrn_measured_fraction_theta_max 0.999
_diffrn_measurement_device '\k-geometry diffractometer'
_diffrn_measurement_device_type 'Bruker APEX-II'
_diffrn_measurement_method '\f or \w oscillation scans'
_diffrn_orient_matrix_UB_11 -0.021963
_diffrn_orient_matrix_UB_12 -0.024388
_diffrn_orient_matrix_UB_13 0.02783
_diffrn_orient_matrix_UB_21 -0.048695
_diffrn_orient_matrix_UB_22 0.056443
_diffrn_orient_matrix_UB_23 -0.000551
_diffrn_orient_matrix_UB_31 -0.042682
_diffrn_orient_matrix_UB_32 -0.051846
_diffrn_orient_matrix_UB_33 -0.013691
_diffrn_radiation_monochromator graphite
_diffrn_radiation_probe x-ray
_diffrn_radiation_type MoK\a
_diffrn_radiation_wavelength 0.71073
_diffrn_reflns_av_R_equivalents 0.0593
_diffrn_reflns_av_unetI/netI 0.0479
_diffrn_reflns_Laue_measured_fraction_full 1
_diffrn_reflns_Laue_measured_fraction_max 0.999
_diffrn_reflns_limit_h_max 22
_diffrn_reflns_limit_h_min -21
_diffrn_reflns_limit_k_max 19
_diffrn_reflns_limit_k_min -17
_diffrn_reflns_limit_l_max 49
_diffrn_reflns_limit_l_min -48
_diffrn_reflns_number 74862
_diffrn_reflns_point_group_measured_fraction_full 1
_diffrn_reflns_point_group_measured_fraction_max 0.999
_diffrn_reflns_reduction_process
;
        Scaled and merged with Sortav
        R.H. Blessing, (1987) Cryst. Rev. 1, 3-58
        R.H. Blessing, (1989) J. Appl. Cryst. 22, 396-397
;
_diffrn_reflns_theta_full 25.242
_diffrn_reflns_theta_max 33.168
_diffrn_reflns_theta_min 1.88
_diffrn_source 'sealed x-ray tube'
_diffrn_standards_number 0
_exptl_absorpt_coefficient_mu 0.968
_exptl_absorpt_correction_T_max 0.88
_exptl_absorpt_correction_T_min 0.793
_exptl_absorpt_correction_type multi-scan
_exptl_absorpt_process_details
;
SADABS-2014/4 - Bruker AXS area detector scaling and absorption correction
;
_exptl_crystal_colour colourless
_exptl_crystal_density_diffrn 1.705
_exptl_crystal_density_method 'not measured'
_exptl_crystal_description Plate
_exptl_crystal_F_000 2976
_exptl_crystal_size_max 0.23
_exptl_crystal_size_mid 0.2
_exptl_crystal_size_min 0.1
_refine_diff_density_max 0.474
_refine_diff_density_min -0.787
_refine_diff_density_rms 0.108
_refine_ls_extinction_method none
_refine_ls_goodness_of_fit_ref 1.03
_refine_ls_hydrogen_treatment constr
_refine_ls_matrix_type full
_refine_ls_number_constraints 0
_refine_ls_number_parameters 381
_refine_ls_number_reflns 11195
_refine_ls_number_restraints 0
_refine_ls_restrained_S_all 1.03
_refine_ls_R_factor_all 0.0563
_refine_ls_R_factor_gt 0.0331
_refine_ls_shift/su_max 0.002
_refine_ls_shift/su_mean 0
_refine_ls_structure_factor_coef Fsqd
_refine_ls_weighting_details 'w=1/[\s^2^(Fo^2^)+(0.0234P)^2^+1.2044P] where P=(Fo^2^+2Fc^2^)/3'
_refine_ls_weighting_scheme calc
_refine_ls_wR_factor_gt 0.06
_refine_ls_wR_factor_ref 0.0665
_reflns_Friedel_coverage 0
_reflns_number_gt 8322
_reflns_number_total 11195
_reflns_threshold_expression 'I > 2\s(I)'
_cod_data_source_file om5b00722_si_002.cif
_cod_data_source_block 15
_cod_database_code 4087918
_shelx_estimated_absorpt_t_min 0.808
_shelx_estimated_absorpt_t_max 0.909

loop_
_space_group_symop_operation_xyz
'x, y, z'
'-x+1/2, -y, z+1/2'
'-x, y+1/2, -z+1/2'
'x+1/2, -y+1/2, -z'
'-x, -y, -z'
'x-1/2, y, -z-1/2'
'x, -y-1/2, z-1/2'
'-x-1/2, y-1/2, z'

loop_
_atom_site_label
_atom_site_type_symbol
_atom_site_fract_x
_atom_site_fract_y
_atom_site_fract_z
_atom_site_U_iso_or_equiv
_atom_site_adp_type
_atom_site_occupancy
_atom_site_site_symmetry_order
_atom_site_calc_flag
_atom_site_refinement_flags_posn
_atom_site_refinement_flags_adp
Mo1 Mo 0.37332(2) 0.55346(2) 0.20961(2) 0.01470(4) Uani 1 1 d . .
C1 C 0.48028(11) 0.44065(13) 0.18349(5) 0.0127(3) Uani 1 1 d . .
N2 N 0.48569(9) 0.39736(11) 0.14456(5) 0.0131(3) Uani 1 1 d . .
C3 C 0.56273(11) 0.33161(13) 0.13999(5) 0.0126(3) Uani 1 1 d . .
C4 C 0.60575(11) 0.33442(13) 0.17692(5) 0.0127(3) Uani 1 1 d . .
H4 H 0.6608 0.298 0.1838 0.015 Uiso 1 1 calc R U
N5 N 0.55555(9) 0.39952(11) 0.20280(4) 0.0122(3) Uani 1 1 d . .
C6 C 0.42477(12) 0.42548(15) 0.11050(6) 0.0193(4) Uani 1 1 d . .
H6A H 0.3612 0.4215 0.12 0.029 Uiso 1 1 calc R U
H6B H 0.4339 0.3751 0.0875 0.029 Uiso 1 1 calc R U
H6C H 0.4382 0.4988 0.1011 0.029 Uiso 1 1 calc R U
C7 C 0.58237(12) 0.41973(14) 0.24578(6) 0.0180(4) Uani 1 1 d . .
H7A H 0.6093 0.4917 0.248 0.027 Uiso 1 1 calc R U
H7B H 0.6274 0.3659 0.2545 0.027 Uiso 1 1 calc R U
H7C H 0.5284 0.4152 0.2637 0.027 Uiso 1 1 calc R U
P8 P 0.58661(3) 0.24303(4) 0.09659(2) 0.01318(9) Uani 1 1 d . .
C11 C 0.60928(11) 0.33377(14) 0.05348(6) 0.0172(4) Uani 1 1 d . .
C12 C 0.62505(13) 0.44346(15) 0.05944(6) 0.0225(4) Uani 1 1 d . .
H12 H 0.6213 0.4731 0.0865 0.027 Uiso 1 1 calc R U
C13 C 0.64612(14) 0.50917(17) 0.02623(7) 0.0287(5) Uani 1 1 d . .
H13 H 0.6562 0.5838 0.0306 0.034 Uiso 1 1 calc R U
C14 C 0.65252(14) 0.46690(19) -0.01310(7) 0.0324(5) Uani 1 1 d . .
H14 H 0.667 0.5124 -0.0358 0.039 Uiso 1 1 calc R U
C15 C 0.63787(15) 0.3583(2) -0.01960(7) 0.0345(5) Uani 1 1 d . .
H15 H 0.6431 0.3291 -0.0467 0.041 Uiso 1 1 calc R U
C16 C 0.61557(14) 0.29209(17) 0.01359(6) 0.0262(4) Uani 1 1 d . .
H16 H 0.6045 0.2178 0.009 0.031 Uiso 1 1 calc R U
C21 C 0.70190(11) 0.20190(13) 0.11211(5) 0.0143(3) Uani 1 1 d . .
C22 C 0.77958(12) 0.25529(15) 0.09774(7) 0.0232(4) Uani 1 1 d . .
H22 H 0.7739 0.3103 0.0774 0.028 Uiso 1 1 calc R U
C23 C 0.86518(13) 0.22802(16) 0.11312(7) 0.0293(5) Uani 1 1 d . .
H23 H 0.9181 0.2636 0.103 0.035 Uiso 1 1 calc R U
C24 C 0.87369(12) 0.14922(16) 0.14316(7) 0.0249(4) Uani 1 1 d . .
H24 H 0.9322 0.1322 0.1541 0.03 Uiso 1 1 calc R U
C25 C 0.79754(12) 0.09535(15) 0.15721(6) 0.0223(4) Uani 1 1 d . .
H25 H 0.8035 0.041 0.1777 0.027 Uiso 1 1 calc R U
C26 C 0.71203(12) 0.12059(14) 0.14135(6) 0.0196(4) Uani 1 1 d . .
H26 H 0.6598 0.0819 0.1506 0.024 Uiso 1 1 calc R U
C31 C 0.28123(12) 0.65575(15) 0.23217(6) 0.0219(4) Uani 1 1 d . .
O32 O 0.22875(10) 0.71608(12) 0.24526(5) 0.0345(4) Uani 1 1 d . .
C33 C 0.38541(12) 0.65505(16) 0.15981(7) 0.0222(4) Uani 1 1 d . .
O34 O 0.38932(10) 0.71398(12) 0.13272(5) 0.0339(4) Uani 1 1 d . .
C35 C 0.47031(12) 0.63803(16) 0.24199(7) 0.0240(4) Uani 1 1 d . .
O36 O 0.52002(10) 0.68736(12) 0.26149(6) 0.0401(4) Uani 1 1 d . .
C37 C 0.34864(12) 0.45735(15) 0.26019(6) 0.0189(4) Uani 1 1 d . .
O38 O 0.32762(10) 0.40920(11) 0.28861(5) 0.0283(3) Uani 1 1 d . .
C39 C 0.26771(12) 0.47409(15) 0.18155(6) 0.0205(4) Uani 1 1 d . .
O40 O 0.20455(9) 0.43357(12) 0.16776(5) 0.0297(3) Uani 1 1 d . .
Mo2 Mo 0.46790(2) 0.09797(2) 0.08414(2) 0.01635(4) Uani 1 1 d . .
C51 C 0.37803(13) -0.01876(16) 0.07066(7) 0.0257(4) Uani 1 1 d . .
O52 O 0.32849(11) -0.08737(12) 0.06313(5) 0.0394(4) Uani 1 1 d . .
C53 C 0.37663(14) 0.17019(16) 0.12324(8) 0.0301(5) Uani 1 1 d . .
O54 O 0.32689(11) 0.20832(13) 0.14609(6) 0.0495(5) Uani 1 1 d . .
C55 C 0.50099(13) 0.00443(17) 0.13384(6) 0.0229(4) Uani 1 1 d . .
O56 O 0.51187(10) -0.05259(14) 0.16091(5) 0.0375(4) Uani 1 1 d . .
C57 C 0.56677(14) 0.02257(16) 0.04994(6) 0.0229(4) Uani 1 1 d . .
O58 O 0.62359(11) -0.02058(13) 0.03276(5) 0.0383(4) Uani 1 1 d . .
C59 C 0.41568(15) 0.18630(16) 0.03572(7) 0.0281(5) Uani 1 1 d . .
O60 O 0.38225(12) 0.23480(12) 0.01003(6) 0.0463(5) Uani 1 1 d . .

loop_
_atom_site_aniso_label
_atom_site_aniso_U_11
_atom_site_aniso_U_22
_atom_site_aniso_U_33
_atom_site_aniso_U_23
_atom_site_aniso_U_13
_atom_site_aniso_U_12
Mo1 0.01151(6) 0.01437(7) 0.01820(8) -0.00422(6) 0.00066(6) 0.00097(5)
C1 0.0135(7) 0.0124(7) 0.0122(8) 0.0000(7) -0.0010(6) -0.0010(6)
N2 0.0134(6) 0.0131(7) 0.0129(7) -0.0023(6) -0.0017(5) 0.0026(5)
C3 0.0130(7) 0.0123(8) 0.0125(9) 0.0002(6) 0.0009(6) 0.0023(6)
C4 0.0136(7) 0.0118(7) 0.0126(9) 0.0002(6) 0.0003(6) 0.0014(5)
N5 0.0129(6) 0.0134(7) 0.0103(7) -0.0016(6) -0.0014(5) 0.0012(5)
C6 0.0201(9) 0.0228(9) 0.0150(9) -0.0030(7) -0.0067(7) 0.0083(7)
C7 0.0196(9) 0.0226(9) 0.0117(9) -0.0029(7) -0.0034(7) 0.0031(6)
P8 0.0151(2) 0.0142(2) 0.0103(2) -0.00092(17) -0.00021(16) 0.00180(15)
C11 0.0176(8) 0.0198(9) 0.0141(9) 0.0023(7) -0.0020(6) 0.0018(6)
C12 0.0266(9) 0.0216(9) 0.0194(10) 0.0037(8) -0.0027(8) 0.0007(7)
C13 0.0305(11) 0.0250(10) 0.0305(13) 0.0121(9) -0.0055(9) -0.0028(8)
C14 0.0282(10) 0.0442(14) 0.0248(12) 0.0183(10) -0.0048(9) -0.0075(9)
C15 0.0420(13) 0.0486(14) 0.0130(11) 0.0023(10) -0.0001(9) -0.0058(10)
C16 0.0336(11) 0.0290(11) 0.0160(10) 0.0002(9) -0.0001(8) -0.0035(8)
C21 0.0148(8) 0.0147(8) 0.0133(9) -0.0047(7) 0.0000(6) 0.0028(6)
C22 0.0197(9) 0.0217(9) 0.0282(11) 0.0049(8) 0.0015(8) 0.0012(7)
C23 0.0159(9) 0.0283(11) 0.0438(14) 0.0057(10) 0.0020(9) -0.0014(7)
C24 0.0161(8) 0.0245(10) 0.0340(12) -0.0015(9) -0.0046(8) 0.0052(7)
C25 0.0233(9) 0.0211(9) 0.0224(11) 0.0029(8) -0.0025(8) 0.0072(7)
C26 0.0174(8) 0.0202(9) 0.0214(10) 0.0013(8) 0.0006(7) 0.0016(6)
C31 0.0168(8) 0.0221(9) 0.0268(11) -0.0062(8) -0.0003(7) -0.0009(7)
O32 0.0240(8) 0.0317(8) 0.0478(11) -0.0152(7) 0.0045(7) 0.0079(6)
C33 0.0165(8) 0.0220(10) 0.0282(11) -0.0039(9) 0.0003(7) 0.0047(7)
O34 0.0366(9) 0.0300(8) 0.0350(10) 0.0097(7) 0.0043(7) 0.0075(6)
C35 0.0166(8) 0.0215(9) 0.0338(12) -0.0083(9) 0.0027(8) 0.0037(7)
O36 0.0235(8) 0.0335(8) 0.0633(12) -0.0264(8) -0.0112(7) 0.0030(6)
C37 0.0171(8) 0.0204(9) 0.0190(10) -0.0093(8) -0.0001(7) -0.0018(6)
O38 0.0326(8) 0.0303(8) 0.0219(8) -0.0031(7) 0.0024(6) -0.0078(6)
C39 0.0177(9) 0.0222(9) 0.0215(10) -0.0045(8) 0.0025(7) 0.0028(6)
O40 0.0196(7) 0.0373(8) 0.0321(9) -0.0082(7) -0.0024(6) -0.0056(6)
Mo2 0.01744(7) 0.01585(7) 0.01578(8) -0.00141(6) -0.00365(6) 0.00003(5)
C51 0.0276(10) 0.0224(10) 0.0271(12) 0.0039(9) -0.0098(8) -0.0002(7)
O52 0.0449(10) 0.0275(8) 0.0460(11) 0.0045(8) -0.0213(8) -0.0134(7)
C53 0.0225(10) 0.0237(10) 0.0441(14) -0.0028(10) 0.0050(9) -0.0048(8)
O54 0.0347(9) 0.0365(9) 0.0772(14) -0.0091(9) 0.0310(9) -0.0023(7)
C55 0.0186(9) 0.0319(11) 0.0183(10) 0.0005(9) 0.0000(7) -0.0038(7)
O56 0.0321(8) 0.0554(10) 0.0249(9) 0.0180(8) -0.0045(7) -0.0073(7)
C57 0.0322(10) 0.0212(9) 0.0155(10) -0.0002(8) -0.0022(8) -0.0012(7)
O58 0.0468(10) 0.0349(9) 0.0333(10) -0.0090(8) 0.0113(8) 0.0073(7)
C59 0.0350(11) 0.0186(10) 0.0308(12) -0.0022(9) -0.0122(9) -0.0025(8)
O60 0.0644(12) 0.0265(9) 0.0478(12) 0.0082(8) -0.0346(9) -0.0024(7)

loop_
_atom_type_symbol
_atom_type_description
_atom_type_scat_dispersion_real
_atom_type_scat_dispersion_imag
_atom_type_scat_source
C C 0.0033 0.0016 'International Tables Vol C Tables 4.2.6.8 and 6.1.1.4'
H H 0 0 'International Tables Vol C Tables 4.2.6.8 and 6.1.1.4'
Mo Mo -1.6832 0.6857 'International Tables Vol C Tables 4.2.6.8 and 6.1.1.4'
N N 0.0061 0.0033 'International Tables Vol C Tables 4.2.6.8 and 6.1.1.4'
O O 0.0106 0.006 'International Tables Vol C Tables 4.2.6.8 and 6.1.1.4'
P P 0.1023 0.0942 'International Tables Vol C Tables 4.2.6.8 and 6.1.1.4'

loop_
_geom_angle_atom_site_label_1
_geom_angle_atom_site_label_2
_geom_angle_atom_site_label_3
_geom_angle
C31 Mo1 C39 87.64(7)
C31 Mo1 C33 87.18(8)
C39 Mo1 C33 90.92(8)
C31 Mo1 C35 87.39(7)
C39 Mo1 C35 174.44(7)
C33 Mo1 C35 91.32(8)
C31 Mo1 C37 87.86(8)
C39 Mo1 C37 86.42(7)
C33 Mo1 C37 174.47(7)
C35 Mo1 C37 90.91(8)
C31 Mo1 C1 178.57(7)
C39 Mo1 C1 93.35(6)
C33 Mo1 C1 91.77(7)
C35 Mo1 C1 91.66(6)
C37 Mo1 C1 93.22(7)
N5 C1 N2 102.97(13)
N5 C1 Mo1 128.34(12)
N2 C1 Mo1 128.69(11)
C1 N2 C3 111.90(14)
C1 N2 C6 124.18(14)
C3 N2 C6 123.58(15)
C4 C3 N2 105.53(14)
C4 C3 P8 127.39(13)
N2 C3 P8 126.20(13)
C3 C4 N5 107.59(14)
C3 C4 H4 126.2
N5 C4 H4 126.2
C1 N5 C4 112.01(14)
C1 N5 C7 125.78(14)
C4 N5 C7 122.21(14)
N2 C6 H6A 109.5
N2 C6 H6B 109.5
H6A C6 H6B 109.5
N2 C6 H6C 109.5
H6A C6 H6C 109.5
H6B C6 H6C 109.5
N5 C7 H7A 109.5
N5 C7 H7B 109.5
H7A C7 H7B 109.5
N5 C7 H7C 109.5
H7A C7 H7C 109.5
H7B C7 H7C 109.5
C3 P8 C11 104.32(8)
C3 P8 C21 97.82(8)
C11 P8 C21 102.35(8)
C3 P8 Mo2 114.97(5)
C11 P8 Mo2 116.41(6)
C21 P8 Mo2 118.36(6)
C16 C11 C12 118.72(18)
C16 C11 P8 119.17(14)
C12 C11 P8 122.03(15)
C13 C12 C11 120.51(19)
C13 C12 H12 119.7
C11 C12 H12 119.7
C14 C13 C12 120.2(2)
C14 C13 H13 119.9
C12 C13 H13 119.9
C13 C14 C15 120.1(2)
C13 C14 H14 119.9
C15 C14 H14 119.9
C14 C15 C16 119.9(2)
C14 C15 H15 120
C16 C15 H15 120
C15 C16 C11 120.5(2)
C15 C16 H16 119.8
C11 C16 H16 119.8
C26 C21 C22 118.97(16)
C26 C21 P8 119.11(13)
C22 C21 P8 121.75(14)
C23 C22 C21 119.97(18)
C23 C22 H22 120
C21 C22 H22 120
C24 C23 C22 120.27(18)
C24 C23 H23 119.9
C22 C23 H23 119.9
C25 C24 C23 120.15(17)
C25 C24 H24 119.9
C23 C24 H24 119.9
C24 C25 C26 119.88(18)
C24 C25 H25 120.1
C26 C25 H25 120.1
C25 C26 C21 120.71(17)
C25 C26 H26 119.6
C21 C26 H26 119.6
O32 C31 Mo1 179.08(17)
O34 C33 Mo1 177.25(16)
O36 C35 Mo1 175.81(17)
O38 C37 Mo1 173.68(16)
O40 C39 Mo1 175.07(16)
C51 Mo2 C55 85.01(8)
C51 Mo2 C53 91.35(8)
C55 Mo2 C53 85.47(9)
C51 Mo2 C57 90.85(8)
C55 Mo2 C57 89.67(8)
C53 Mo2 C57 174.47(9)
C51 Mo2 C59 88.78(8)
C55 Mo2 C59 171.89(8)
C53 Mo2 C59 89.48(9)
C57 Mo2 C59 95.64(8)
C51 Mo2 P8 176.19(7)
C55 Mo2 P8 96.83(5)
C53 Mo2 P8 92.12(6)
C57 Mo2 P8 85.83(6)
C59 Mo2 P8 89.69(6)
O52 C51 Mo2 178.20(18)
O54 C53 Mo2 177.7(2)
O56 C55 Mo2 173.55(17)
O58 C57 Mo2 176.64(18)
O60 C59 Mo2 176.2(2)

loop_
_geom_bond_atom_site_label_1
_geom_bond_atom_site_label_2
_geom_bond_distance
Mo1 C31 1.9901(19)
Mo1 C39 2.0439(19)
Mo1 C33 2.050(2)
Mo1 C35 2.051(2)
Mo1 C37 2.054(2)
Mo1 C1 2.2635(16)
C1 N5 1.364(2)
C1 N2 1.368(2)
N2 C3 1.400(2)
N2 C6 1.457(2)
C3 C4 1.347(2)
C3 P8 1.8144(17)
C4 N5 1.375(2)
C4 H4 0.95
N5 C7 1.462(2)
C6 H6A 0.98
C6 H6B 0.98
C6 H6C 0.98
C7 H7A 0.98
C7 H7B 0.98
C7 H7C 0.98
P8 C11 1.8204(19)
P8 C21 1.8316(17)
P8 Mo2 2.5353(5)
C11 C16 1.390(3)
C11 C12 1.397(3)
C12 C13 1.382(3)
C12 H12 0.95
C13 C14 1.376(3)
C13 H13 0.95
C14 C15 1.383(3)
C14 H14 0.95
C15 C16 1.389(3)
C15 H15 0.95
C16 H16 0.95
C21 C26 1.390(3)
C21 C22 1.395(2)
C22 C23 1.388(3)
C22 H22 0.95
C23 C24 1.383(3)
C23 H23 0.95
C24 C25 1.376(3)
C24 H24 0.95
C25 C26 1.387(2)
C25 H25 0.95
C26 H26 0.95
C31 O32 1.153(2)
C33 O34 1.141(2)
C35 O36 1.140(2)
C37 O38 1.137(2)
C39 O40 1.142(2)
Mo2 C51 2.006(2)
Mo2 C55 2.038(2)
Mo2 C53 2.044(2)
Mo2 C57 2.046(2)
Mo2 C59 2.056(2)
C51 O52 1.145(2)
C53 O54 1.139(2)
C55 O56 1.135(2)
C57 O58 1.134(2)
C59 O60 1.135(2)

loop_
_geom_torsion_atom_site_label_1
_geom_torsion_atom_site_label_2
_geom_torsion_atom_site_label_3
_geom_torsion_atom_site_label_4
_geom_torsion
N5 C1 N2 C3 -0.30(18)
Mo1 C1 N2 C3 179.45(11)
N5 C1 N2 C6 -173.82(15)
Mo1 C1 N2 C6 5.9(2)
C1 N2 C3 C4 0.02(19)
C6 N2 C3 C4 173.58(15)
C1 N2 C3 P8 169.90(12)
C6 N2 C3 P8 -16.5(2)
N2 C3 C4 N5 0.28(18)
P8 C3 C4 N5 -169.44(12)
N2 C1 N5 C4 0.49(18)
Mo1 C1 N5 C4 -179.27(11)
N2 C1 N5 C7 -179.41(15)
Mo1 C1 N5 C7 0.8(2)
C3 C4 N5 C1 -0.50(19)
C3 C4 N5 C7 179.40(15)
C4 C3 P8 C11 -123.36(16)
N2 C3 P8 C11 68.94(16)
C4 C3 P8 C21 -18.42(17)
N2 C3 P8 C21 173.88(15)
C4 C3 P8 Mo2 107.94(15)
N2 C3 P8 Mo2 -59.76(16)
C3 P8 C11 C16 -169.59(14)
C21 P8 C11 C16 88.89(16)
Mo2 P8 C11 C16 -41.77(16)
C3 P8 C11 C12 13.62(17)
C21 P8 C11 C12 -87.89(16)
Mo2 P8 C11 C12 141.44(13)
C16 C11 C12 C13 0.3(3)
P8 C11 C12 C13 177.07(14)
C11 C12 C13 C14 -0.5(3)
C12 C13 C14 C15 0.0(3)
C13 C14 C15 C16 0.8(3)
C14 C15 C16 C11 -1.1(3)
C12 C11 C16 C15 0.5(3)
P8 C11 C16 C15 -176.37(16)
C3 P8 C21 C26 81.57(15)
C11 P8 C21 C26 -171.83(15)
Mo2 P8 C21 C26 -42.37(16)
C3 P8 C21 C22 -93.56(16)
C11 P8 C21 C22 13.04(17)
Mo2 P8 C21 C22 142.50(14)
C26 C21 C22 C23 -1.0(3)
P8 C21 C22 C23 174.16(16)
C21 C22 C23 C24 -1.0(3)
C22 C23 C24 C25 1.7(3)
C23 C24 C25 C26 -0.3(3)
C24 C25 C26 C21 -1.7(3)
C22 C21 C26 C25 2.4(3)
P8 C21 C26 C25 -172.91(14)
